data_7241278
loop_
_publ_author_name
'Sakagami, Ryoko'
'Saito, Yuuki'
'Mori, Ryuichi'
'Satake, Misa'
'Okayasu, Misaki'
'Kikkawa, Shoko'
'Hikawa, Hidemasa'
'Azumaya, Isao'

_publ_section_title
;
 Cylindrical macrocyclic compounds synthesized by connecting two
 bowl-shaped calix[3]aramide moieties: structures and chiroptical
 properties
;
_journal_issue 57
_journal_name_full 'RSC Advances'
_journal_page_first 34549
_journal_page_last 34555
_journal_paper_doi 10.1039/D0RA07060B
_journal_volume 10
_journal_year 2020
_chemical_absolute_configuration ad
_chemical_formula_moiety 'C94 H80 N6 O6'
_chemical_formula_sum 'C94 H80 N6 O6'
_chemical_formula_weight 1389.70
_space_group_crystal_system monoclinic
_space_group_IT_number 4
_space_group_name_Hall 'P 2yb'
_space_group_name_H-M_alt 'P 1 21 1'
_atom_sites_solution_hydrogens geom
_atom_sites_solution_primary direct
_atom_sites_solution_secondary difmap
_audit_update_record
;
2020-03-24 deposited with the CCDC.	2020-09-10 downloaded from the CCDC.
;
_cell_angle_alpha 90.0000
_cell_angle_beta 90.3886(5)
_cell_angle_gamma 90.0000
_cell_formula_units_Z 2
_cell_length_a 13.24395(6)
_cell_length_b 15.40880(9)
_cell_length_c 18.44394(11)
_cell_measurement_reflns_used 34189
_cell_measurement_temperature 93
_cell_measurement_theta_max 73.53
_cell_measurement_theta_min 2.40
_cell_volume 3763.83(4)
_computing_cell_refinement 'CrysAlisPro 1.171.38.43 (Rigaku OD, 2015)'
_computing_data_collection 'CrysAlisPro 1.171.38.43 (Rigaku OD, 2015)'
_computing_data_reduction 'CrysAlisPro 1.171.38.43 (Rigaku OD, 2015)'
_computing_molecular_graphics 'CrystalStructure 4.3'
_computing_publication_material 'CrystalStructure 4.3 (Rigaku, 2019)'
_computing_structure_refinement 'SHELXL Version 2018/3 (Sheldrick, 2008)'
_computing_structure_solution 'SHELXT Version 2014/5 (Sheldrick, 2014)'
_diffrn_ambient_temperature 93
_diffrn_detector_area_resol_mean 5.811
_diffrn_measured_fraction_theta_full 0.998
_diffrn_measured_fraction_theta_max 0.998
_diffrn_measurement_device_type 'Rigaku XtaLAB P200'
_diffrn_measurement_method \w
_diffrn_radiation_type 'Cu K\a'
_diffrn_radiation_wavelength 1.54187
_diffrn_reflns_av_R_equivalents 0.0375
_diffrn_reflns_av_unetI/netI 0.0308
_diffrn_reflns_Laue_measured_fraction_full 0.998
_diffrn_reflns_Laue_measured_fraction_max 0.998
_diffrn_reflns_limit_h_max 15
_diffrn_reflns_limit_h_min -15
_diffrn_reflns_limit_k_max 18
_diffrn_reflns_limit_k_min -18
_diffrn_reflns_limit_l_max 22
_diffrn_reflns_limit_l_min -22
_diffrn_reflns_number 49930
_diffrn_reflns_point_group_measured_fraction_full 0.974
_diffrn_reflns_point_group_measured_fraction_max 0.973
_diffrn_reflns_theta_full 67.687
_diffrn_reflns_theta_max 68.247
_diffrn_reflns_theta_min 3.337
_diffrn_standards_number 0
_exptl_absorpt_coefficient_mu 0.605
_exptl_absorpt_correction_T_max 0.976
_exptl_absorpt_correction_T_min 0.890
_exptl_absorpt_correction_type multi-scan
_exptl_absorpt_process_details
;
CrysAlisPro 1.171.38.43 (Rigaku Oxford Diffraction, 2015)
Empirical absorption correction using spherical harmonics,
 implemented in SCALE3 ABSPACK scaling algorithm.
;
_exptl_crystal_colour colorless
_exptl_crystal_density_diffrn 1.226
_exptl_crystal_density_method 'not measured'
_exptl_crystal_description prism
_exptl_crystal_F_000 1468.00
_exptl_crystal_recrystallization_method 'Re-crystallisation from solvent'
_exptl_crystal_size_max 0.110
_exptl_crystal_size_mid 0.100
_exptl_crystal_size_min 0.040
_refine_diff_density_max 0.52
_refine_diff_density_min -0.25
_refine_ls_abs_structure_details
;
 Flack x determined using 5752 quotients [(I+)-(I-)]/[(I+)+(I-)]
 (Parsons, Flack and Wagner, Acta Cryst. B69 (2013) 249-259).
;
_refine_ls_abs_structure_Flack 0.04(5)
_refine_ls_extinction_method none
_refine_ls_goodness_of_fit_ref 1.050
_refine_ls_hydrogen_treatment constr
_refine_ls_number_parameters 965
_refine_ls_number_reflns 13384
_refine_ls_number_restraints 1
_refine_ls_R_factor_all 0.0384
_refine_ls_R_factor_gt 0.0367
_refine_ls_shift/su_max 0.000
_refine_ls_structure_factor_coef Fsqd
_refine_ls_weighting_details 'w = 1/[\s^2^(Fo^2^)+(0.0584P)^2^+0.8213P] where P=(Fo^2^+2Fc^2^)/3'
_refine_ls_weighting_scheme calc
_refine_ls_wR_factor_gt 0.0996
_refine_ls_wR_factor_ref 0.1012
_reflns_Friedel_coverage 0.874
_reflns_Friedel_fraction_full 0.947
_reflns_Friedel_fraction_max 0.946
_reflns_number_gt 12860
_reflns_number_total 13384
_reflns_threshold_expression F^2^>2.0\s(F^2^)
_cod_data_source_file d0ra07060b2.cif
_cod_data_source_block rsa039_05dia_TL-Me_
_cod_depositor_comments 'Adding full bibliography for 7241278--7241280.cif.'
_cod_database_code 7241278

loop_
_space_group_symop_id
_space_group_symop_operation_xyz
1 +X,+Y,+Z
2 -X,1/2+Y,-Z

loop_
_atom_site_label
_atom_site_type_symbol
_atom_site_fract_x
_atom_site_fract_y
_atom_site_fract_z
_atom_site_U_iso_or_equiv
_atom_site_adp_type
_atom_site_occupancy
_atom_site_site_symmetry_order
_atom_site_calc_flag
_atom_site_refinement_flags_posn
_atom_site_refinement_flags_adp
_atom_site_refinement_flags_occupancy
_atom_site_disorder_assembly
_atom_site_disorder_group
O1 O 0.72199(15) 0.69450(13) 0.89675(9) 0.0357(4) Uani 1 1 d . . . . .
O2 O 0.23746(15) 0.61091(14) 0.70119(12) 0.0432(5) Uani 1 1 d . . . . .
O3 O 0.53027(14) 0.22535(12) 0.80785(10) 0.0350(4) Uani 1 1 d . . . . .
O4 O 1.15176(13) 0.27322(12) 0.26216(10) 0.0320(4) Uani 1 1 d . . . . .
O5 O 0.6892(2) 0.44913(16) 0.05137(11) 0.0540(6) Uani 1 1 d . . . . .
O6 O 1.07837(18) 0.75822(19) 0.2154(2) 0.0801(10) Uani 1 1 d . . . . .
N1 N 0.61283(16) 0.35091(14) 0.83295(11) 0.0281(4) Uani 1 1 d . . . . .
N2 N 0.59546(19) 0.71184(16) 0.81359(12) 0.0374(5) Uani 1 1 d . . . . .
N3 N 0.30404(15) 0.48281(15) 0.66512(11) 0.0298(5) Uani 1 1 d . . . . .
N4 N 1.11459(16) 0.62960(14) 0.26780(11) 0.0288(4) Uani 1 1 d . . . . .
N5 N 0.99772(14) 0.28889(14) 0.20883(11) 0.0252(4) Uani 1 1 d . . . . .
N6 N 0.75116(19) 0.56559(16) 0.11135(11) 0.0347(5) Uani 1 1 d . . . . .
C1 C 0.69590(18) 0.58023(17) 0.81113(12) 0.0259(5) Uani 1 1 d . . . . .
C2 C 0.64533(19) 0.50723(17) 0.83643(13) 0.0270(5) Uani 1 1 d . . . . .
H2 H 0.598299 0.512578 0.874839 0.032 Uiso 1 1 calc R U . . .
C3 C 0.66359(18) 0.42629(17) 0.80550(13) 0.0258(5) Uani 1 1 d . . . . .
C4 C 0.73174(18) 0.41862(17) 0.74937(13) 0.0271(5) Uani 1 1 d . . . . .
H4 H 0.745305 0.363225 0.729022 0.033 Uiso 1 1 calc R U . . .
C5 C 0.78095(18) 0.49247(17) 0.72239(13) 0.0267(5) Uani 1 1 d . . . . .
C6 C 0.76430(18) 0.57271(17) 0.75444(13) 0.0266(5) Uani 1 1 d . . . . .
H6 H 0.799548 0.622453 0.737705 0.032 Uiso 1 1 calc R U . . .
C7 C 0.67425(19) 0.66770(17) 0.84412(12) 0.0286(5) Uani 1 1 d . . . . .
C8 C 0.6403(2) 0.32140(19) 0.90643(13) 0.0336(6) Uani 1 1 d . . . . .
H8A H 0.583332 0.288032 0.926876 0.040 Uiso 1 1 calc R U . . .
H8B H 0.651716 0.372693 0.937765 0.040 Uiso 1 1 calc R U . . .
C9 C 0.7338(3) 0.2655(3) 0.90750(17) 0.0506(8) Uani 1 1 d . . . . .
H9A H 0.788399 0.295461 0.882071 0.061 Uiso 1 1 calc R U . . .
H9B H 0.719394 0.210223 0.883303 0.061 Uiso 1 1 calc R U . . .
H9C H 0.754335 0.254560 0.957817 0.061 Uiso 1 1 calc R U . . .
C10 C 0.41539(19) 0.60784(17) 0.68549(13) 0.0293(5) Uani 1 1 d . . . . .
C11 C 0.4567(2) 0.64131(17) 0.74892(14) 0.0319(6) Uani 1 1 d . . . . .
H11 H 0.421730 0.635703 0.793454 0.038 Uiso 1 1 calc R U . . .
C12 C 0.5495(2) 0.68299(17) 0.74690(13) 0.0317(6) Uani 1 1 d . . . . .
C13 C 0.5994(2) 0.69579(18) 0.68162(14) 0.0306(5) Uani 1 1 d . . . . .
H13 H 0.661087 0.727252 0.680463 0.037 Uiso 1 1 calc R U . . .
C14 C 0.55790(19) 0.66184(17) 0.61772(13) 0.0281(5) Uani 1 1 d . . . . .
C15 C 0.46620(18) 0.61688(17) 0.62023(13) 0.0282(5) Uani 1 1 d . . . . .
H15 H 0.438566 0.592439 0.577174 0.034 Uiso 1 1 calc R U . . .
C16 C 0.3121(2) 0.56724(18) 0.68595(14) 0.0315(6) Uani 1 1 d . . . . .
C17 C 0.5555(3) 0.7908(2) 0.84846(18) 0.0524(8) Uani 1 1 d . . . . .
H17A H 0.481543 0.793876 0.840504 0.063 Uiso 1 1 calc R U . . .
H17B H 0.568126 0.787828 0.901359 0.063 Uiso 1 1 calc R U . . .
C18 C 0.6030(4) 0.8693(3) 0.8191(2) 0.0777(13) Uani 1 1 d . . . . .
H18A H 0.582119 0.877072 0.768414 0.093 Uiso 1 1 calc R U . . .
H18B H 0.676560 0.863455 0.821795 0.093 Uiso 1 1 calc R U . . .
H18C H 0.581868 0.919885 0.847466 0.093 Uiso 1 1 calc R U . . .
C19 C 0.51574(17) 0.33709(16) 0.72045(13) 0.0251(5) Uani 1 1 d . . . . .
C20 C 0.55135(18) 0.31045(16) 0.65306(14) 0.0268(5) Uani 1 1 d . . . . .
H20 H 0.604581 0.269274 0.650361 0.032 Uiso 1 1 calc R U . . .
C21 C 0.50904(18) 0.34406(17) 0.58974(13) 0.0268(5) Uani 1 1 d . . . . .
C22 C 0.42623(18) 0.40079(17) 0.59365(13) 0.0272(5) Uani 1 1 d . . . . .
H22 H 0.394793 0.421535 0.550568 0.033 Uiso 1 1 calc R U . . .
C23 C 0.39072(17) 0.42629(17) 0.66103(13) 0.0265(5) Uani 1 1 d . . . . .
C24 C 0.43603(18) 0.39576(17) 0.72417(13) 0.0276(5) Uani 1 1 d . . . . .
H24 H 0.412573 0.414961 0.770008 0.033 Uiso 1 1 calc R U . . .
C25 C 0.55530(18) 0.29851(17) 0.78984(13) 0.0274(5) Uani 1 1 d . . . . .
C26 C 0.2031(2) 0.4434(2) 0.65756(16) 0.0377(6) Uani 1 1 d . . . . .
H26A H 0.206843 0.394576 0.622810 0.045 Uiso 1 1 calc R U . . .
H26B H 0.155985 0.487086 0.637184 0.045 Uiso 1 1 calc R U . . .
C27 C 0.1615(2) 0.4104(2) 0.72869(18) 0.0444(7) Uani 1 1 d . . . . .
H27A H 0.153876 0.458952 0.762491 0.053 Uiso 1 1 calc R U . . .
H27B H 0.208025 0.367479 0.749458 0.053 Uiso 1 1 calc R U . . .
H27C H 0.095509 0.383230 0.720133 0.053 Uiso 1 1 calc R U . . .
C28 C 1.05452(16) 0.39624(16) 0.29662(13) 0.0242(5) Uani 1 1 d . . . . .
C29 C 1.08510(18) 0.47287(17) 0.26372(13) 0.0263(5) Uani 1 1 d . . . . .
H29 H 1.110126 0.471917 0.215576 0.032 Uiso 1 1 calc R U . . .
C30 C 1.07912(18) 0.55060(16) 0.30105(13) 0.0259(5) Uani 1 1 d . . . . .
C31 C 1.04139(17) 0.55338(17) 0.37099(13) 0.0269(5) Uani 1 1 d . . . . .
H31 H 1.039468 0.606650 0.396876 0.032 Uiso 1 1 calc R U . . .
C32 C 1.00628(17) 0.47713(18) 0.40295(13) 0.0274(5) Uani 1 1 d . . . . .
C33 C 1.01396(17) 0.39803(17) 0.36585(13) 0.0267(5) Uani 1 1 d . . . . .
H33 H 0.991515 0.345862 0.387971 0.032 Uiso 1 1 calc R U . . .
C34 C 1.07184(17) 0.31303(16) 0.25579(12) 0.0242(5) Uani 1 1 d . . . . .
C35 C 1.2239(2) 0.64748(19) 0.27222(15) 0.0350(6) Uani 1 1 d . . . . .
H35A H 1.244795 0.648600 0.323847 0.042 Uiso 1 1 calc R U . . .
H35B H 1.237144 0.705647 0.251576 0.042 Uiso 1 1 calc R U . . .
C36 C 1.2871(2) 0.5813(2) 0.23258(19) 0.0431(7) Uani 1 1 d . . . . .
H36A H 1.264432 0.577520 0.181981 0.052 Uiso 1 1 calc R U . . .
H36B H 1.279648 0.524464 0.255843 0.052 Uiso 1 1 calc R U . . .
H36C H 1.358170 0.598877 0.234206 0.052 Uiso 1 1 calc R U . . .
C37 C 0.77030(19) 0.42150(17) 0.16376(13) 0.0283(5) Uani 1 1 d . . . . .
C38 C 0.86647(18) 0.38457(17) 0.15903(13) 0.0267(5) Uani 1 1 d . . . . .
H38 H 0.909496 0.398992 0.119823 0.032 Uiso 1 1 calc R U . . .
C39 C 0.89863(17) 0.32672(16) 0.21202(12) 0.0238(5) Uani 1 1 d . . . . .
C40 C 0.83613(17) 0.30527(16) 0.26955(12) 0.0240(5) Uani 1 1 d . . . . .
H40 H 0.857931 0.264199 0.304737 0.029 Uiso 1 1 calc R U . . .
C41 C 0.74106(18) 0.34419(17) 0.27562(13) 0.0265(5) Uani 1 1 d . . . . .
C42 C 0.70822(19) 0.40161(17) 0.22170(13) 0.0291(5) Uani 1 1 d . . . . .
H42 H 0.643083 0.427113 0.224770 0.035 Uiso 1 1 calc R U . . .
C43 C 0.7326(2) 0.48036(19) 0.10379(13) 0.0339(6) Uani 1 1 d . . . . .
C44 C 1.01165(18) 0.21279(17) 0.16138(13) 0.0283(5) Uani 1 1 d . . . . .
H44A H 1.084227 0.206707 0.149914 0.034 Uiso 1 1 calc R U . . .
H44B H 0.974643 0.222415 0.115257 0.034 Uiso 1 1 calc R U . . .
C45 C 0.9744(2) 0.12918(18) 0.19597(15) 0.0342(6) Uani 1 1 d . . . . .
H45A H 0.903779 0.136147 0.210323 0.041 Uiso 1 1 calc R U . . .
H45B H 1.015729 0.116008 0.238862 0.041 Uiso 1 1 calc R U . . .
H45C H 0.979790 0.081537 0.161013 0.041 Uiso 1 1 calc R U . . .
C46 C 0.9405(2) 0.66308(18) 0.23692(14) 0.0318(6) Uani 1 1 d . . . . .
C47 C 0.8975(2) 0.62400(18) 0.17624(14) 0.0330(6) Uani 1 1 d . . . . .
H47 H 0.937901 0.611359 0.135220 0.040 Uiso 1 1 calc R U . . .
C48 C 0.7959(2) 0.60351(18) 0.17554(13) 0.0311(5) Uani 1 1 d . . . . .
C49 C 0.73495(19) 0.62125(18) 0.23477(13) 0.0301(5) Uani 1 1 d . . . . .
H49 H 0.664831 0.608330 0.233290 0.036 Uiso 1 1 calc R U . . .
C50 C 0.77887(19) 0.65861(18) 0.29682(13) 0.0297(5) Uani 1 1 d . . . . .
C51 C 0.88070(19) 0.68063(18) 0.29690(14) 0.0314(6) Uani 1 1 d . . . . .
H51 H 0.909687 0.707906 0.338280 0.038 Uiso 1 1 calc R U . . .
C52 C 1.0506(2) 0.68819(19) 0.23870(16) 0.0370(6) Uani 1 1 d . . . . .
C53 C 0.7289(2) 0.6258(2) 0.05090(15) 0.0416(7) Uani 1 1 d . . . . .
H53A H 0.703370 0.592243 0.008844 0.050 Uiso 1 1 calc R U . . .
H53B H 0.792064 0.655030 0.036137 0.050 Uiso 1 1 calc R U . . .
C54 C 0.6519(3) 0.6936(2) 0.07105(18) 0.0565(9) Uani 1 1 d . . . . .
H54A H 0.678378 0.729242 0.110855 0.068 Uiso 1 1 calc R U . . .
H54B H 0.589473 0.665035 0.086423 0.068 Uiso 1 1 calc R U . . .
H54C H 0.637728 0.730576 0.028954 0.068 Uiso 1 1 calc R U . . .
C55 C 0.84276(19) 0.48657(18) 0.65888(14) 0.0307(5) Uani 1 1 d . . . . .
C56 C 0.8858(2) 0.48413(19) 0.60156(14) 0.0332(6) Uani 1 1 d . . . . .
C57 C 0.9298(2) 0.48199(19) 0.53434(15) 0.0338(6) Uani 1 1 d . . . . .
C58 C 0.96446(19) 0.47937(18) 0.47415(14) 0.0318(5) Uani 1 1 d . . . . .
C59 C 0.60681(18) 0.67073(18) 0.54911(14) 0.0303(5) Uani 1 1 d . . . . .
C60 C 0.64264(18) 0.67446(19) 0.48940(14) 0.0315(6) Uani 1 1 d . . . . .
C61 C 0.68457(19) 0.67545(19) 0.42115(14) 0.0326(6) Uani 1 1 d . . . . .
C62 C 0.72257(19) 0.6708(2) 0.36259(14) 0.0334(6) Uani 1 1 d . . . . .
C63 C 0.55184(18) 0.32696(18) 0.52007(14) 0.0285(5) Uani 1 1 d . . . . .
C64 C 0.58986(18) 0.32201(18) 0.46114(14) 0.0291(5) Uani 1 1 d . . . . .
C65 C 0.63721(18) 0.32227(18) 0.39531(14) 0.0292(5) Uani 1 1 d . . . . .
C66 C 0.68187(18) 0.32909(18) 0.33885(13) 0.0292(5) Uani 1 1 d . . . . .
C67 C 1.0902(2) 0.74946(18) 0.48946(15) 0.0348(6) Uani 1 1 d . . . . .
C68 C 1.0976(2) 0.70006(19) 0.55246(16) 0.0378(6) Uani 1 1 d . . . . .
H68 H 1.162300 0.684244 0.570722 0.045 Uiso 1 1 calc R U . . .
C69 C 1.0111(2) 0.6735(2) 0.58909(16) 0.0423(7) Uani 1 1 d . . . . .
H69 H 1.017265 0.639535 0.631882 0.051 Uiso 1 1 calc R U . . .
C70 C 0.9168(2) 0.6963(2) 0.56346(17) 0.0442(7) Uani 1 1 d . . . . .
H70 H 0.858042 0.677625 0.588225 0.053 Uiso 1 1 calc R U . . .
C71 C 0.9081(2) 0.7466(2) 0.50133(17) 0.0430(7) Uani 1 1 d . . . . .
H71 H 0.843279 0.763205 0.483818 0.052 Uiso 1 1 calc R U . . .
C72 C 0.9941(2) 0.7725(2) 0.46493(15) 0.0374(6) Uani 1 1 d . . . . .
H72 H 0.987483 0.806710 0.422310 0.045 Uiso 1 1 calc R U . . .
C73 C 1.1828(2) 0.7779(2) 0.44970(19) 0.0462(7) Uani 1 1 d . . . . .
H73A H 1.232981 0.731130 0.450688 0.055 Uiso 1 1 calc R U . . .
H73B H 1.211032 0.829642 0.473092 0.055 Uiso 1 1 calc R U . . .
H73C H 1.164928 0.791390 0.399306 0.055 Uiso 1 1 calc R U . . .
C74 C 0.3254(2) 0.6082(2) -0.07777(15) 0.0379(6) Uani 1 1 d . . . . .
C75 C 0.4081(2) 0.6053(2) -0.03121(17) 0.0456(7) Uani 1 1 d . . . . .
H75 H 0.435994 0.657650 -0.012685 0.055 Uiso 1 1 calc R U . . .
C76 C 0.4502(3) 0.5257(3) -0.0116(2) 0.0577(9) Uani 1 1 d . . . . .
H76 H 0.506609 0.523804 0.020490 0.069 Uiso 1 1 calc R U . . .
C77 C 0.4096(3) 0.4493(2) -0.0389(2) 0.0583(10) Uani 1 1 d . . . . .
H77 H 0.438208 0.394893 -0.025923 0.070 Uiso 1 1 calc R U . . .
C78 C 0.3274(3) 0.4532(3) -0.0851(2) 0.0575(9) Uani 1 1 d . . . . .
H78 H 0.298877 0.401051 -0.103611 0.069 Uiso 1 1 calc R U . . .
C79 C 0.2863(3) 0.5317(3) -0.10449(17) 0.0503(8) Uani 1 1 d . . . . .
H79 H 0.230165 0.533242 -0.136809 0.060 Uiso 1 1 calc R U . . .
C80 C 0.2775(2) 0.6932(3) -0.09919(17) 0.0487(8) Uani 1 1 d . . . . .
H80A H 0.211098 0.698262 -0.076412 0.058 Uiso 1 1 calc R U . . .
H80B H 0.269571 0.695496 -0.152024 0.058 Uiso 1 1 calc R U . . .
H80C H 0.320636 0.741265 -0.083058 0.058 Uiso 1 1 calc R U . . .
C81 C -0.0165(3) 0.4580(3) -0.02926(18) 0.0562(9) Uani 1 1 d . . . . .
C82 C 0.0362(4) 0.3819(3) -0.0150(2) 0.0734(12) Uani 1 1 d . . . . .
H82 H 0.013814 0.329343 -0.036667 0.088 Uiso 1 1 calc R U . . .
C83 C 0.1209(4) 0.3804(4) 0.0302(3) 0.0884(18) Uani 1 1 d . . . . .
H83 H 0.153912 0.327034 0.040559 0.106 Uiso 1 1 calc R U . . .
C84 C 0.1560(4) 0.4555(5) 0.0595(3) 0.0855(16) Uani 1 1 d . . . . .
H84 H 0.214681 0.454652 0.089418 0.103 Uiso 1 1 calc R U . . .
C85 C 0.1074(3) 0.5329(4) 0.0460(2) 0.0722(12) Uani 1 1 d . . . . .
H85 H 0.132721 0.585207 0.066389 0.087 Uiso 1 1 calc R U . . .
C86 C 0.0231(3) 0.5343(3) 0.0037(2) 0.0644(11) Uani 1 1 d . . . . .
H86 H -0.010516 0.587997 -0.004158 0.077 Uiso 1 1 calc R U . . .
C87 C -0.1077(4) 0.4648(5) -0.0752(3) 0.0921(17) Uani 1 1 d . . . . .
H87A H -0.165228 0.439109 -0.049792 0.111 Uiso 1 1 calc R U . . .
H87B H -0.096777 0.433696 -0.120819 0.111 Uiso 1 1 calc R U . . .
H87C H -0.121781 0.525997 -0.085443 0.111 Uiso 1 1 calc R U . . .
C88 C 1.4155(2) 0.5045(2) 0.39184(17) 0.0427(7) Uani 1 1 d . . . . .
C89 C 1.3752(2) 0.4214(2) 0.38452(17) 0.0457(7) Uani 1 1 d . . . . .
H89 H 1.409918 0.379870 0.355872 0.055 Uiso 1 1 calc R U . . .
C90 C 1.2868(2) 0.3979(3) 0.41761(17) 0.0491(8) Uani 1 1 d . . . . .
H90 H 1.259818 0.341373 0.410283 0.059 Uiso 1 1 calc R U . . .
C91 C 1.2376(2) 0.4555(3) 0.46100(17) 0.0505(8) Uani 1 1 d . . . . .
H91 H 1.177182 0.438677 0.484697 0.061 Uiso 1 1 calc R U . . .
C92 C 1.2752(3) 0.5380(3) 0.47050(16) 0.0563(10) Uani 1 1 d . . . . .
H92 H 1.240362 0.578004 0.500542 0.068 Uiso 1 1 calc R U . . .
C93 C 1.3652(3) 0.5638(2) 0.43596(17) 0.0495(8) Uani 1 1 d . . . . .
H93 H 1.391155 0.620730 0.442668 0.059 Uiso 1 1 calc R U . . .
C94 C 1.5089(3) 0.5296(3) 0.3532(2) 0.0622(10) Uani 1 1 d . . . . .
H94A H 1.510593 0.500744 0.305905 0.075 Uiso 1 1 calc R U . . .
H94B H 1.567961 0.512053 0.381963 0.075 Uiso 1 1 calc R U . . .
H94C H 1.509886 0.592671 0.346278 0.075 Uiso 1 1 calc R U . . .

loop_
_atom_site_aniso_label
_atom_site_aniso_U_11
_atom_site_aniso_U_22
_atom_site_aniso_U_33
_atom_site_aniso_U_23
_atom_site_aniso_U_13
_atom_site_aniso_U_12
O1 0.0490(11) 0.0355(10) 0.0225(9) -0.0037(7) -0.0003(8) -0.0043(9)
O2 0.0375(10) 0.0374(11) 0.0551(12) 0.0025(9) 0.0197(9) 0.0123(9)
O3 0.0411(10) 0.0281(10) 0.0358(10) 0.0053(8) 0.0052(8) -0.0030(8)
O4 0.0279(8) 0.0322(10) 0.0358(10) -0.0032(8) -0.0007(7) 0.0051(7)
O5 0.0776(16) 0.0513(14) 0.0329(11) -0.0025(10) -0.0212(11) 0.0060(12)
O6 0.0382(12) 0.0591(17) 0.143(3) 0.0588(18) 0.0195(15) 0.0051(11)
N1 0.0352(11) 0.0276(11) 0.0216(10) 0.0036(8) 0.0045(8) -0.0023(9)
N2 0.0564(14) 0.0316(13) 0.0241(11) -0.0051(9) -0.0055(10) 0.0108(11)
N3 0.0260(10) 0.0342(12) 0.0291(11) -0.0024(9) 0.0048(8) 0.0065(9)
N4 0.0308(10) 0.0259(11) 0.0298(11) 0.0015(9) 0.0026(8) -0.0041(9)
N5 0.0222(9) 0.0300(11) 0.0233(10) -0.0022(8) 0.0030(7) 0.0008(8)
N6 0.0491(13) 0.0366(13) 0.0184(10) 0.0030(9) 0.0006(9) 0.0085(10)
C1 0.0303(12) 0.0296(13) 0.0177(11) 0.0009(9) -0.0009(9) 0.0001(10)
C2 0.0292(12) 0.0324(14) 0.0196(11) 0.0007(9) 0.0040(9) 0.0011(10)
C3 0.0295(11) 0.0270(12) 0.0210(11) 0.0027(9) 0.0000(9) -0.0009(10)
C4 0.0309(12) 0.0265(12) 0.0241(11) -0.0008(10) 0.0030(9) 0.0014(10)
C5 0.0280(11) 0.0316(13) 0.0205(11) 0.0003(9) 0.0029(9) 0.0003(10)
C6 0.0273(11) 0.0303(13) 0.0221(11) 0.0030(10) 0.0028(9) -0.0021(10)
C7 0.0378(13) 0.0316(13) 0.0164(11) 0.0001(9) 0.0073(10) -0.0035(11)
C8 0.0449(14) 0.0355(14) 0.0204(12) 0.0054(10) 0.0047(10) -0.0003(12)
C9 0.0541(18) 0.067(2) 0.0303(15) 0.0092(14) 0.0010(13) 0.0177(16)
C10 0.0335(12) 0.0269(13) 0.0275(12) 0.0010(10) 0.0084(10) 0.0099(10)
C11 0.0438(14) 0.0281(13) 0.0238(12) 0.0031(10) 0.0089(10) 0.0101(11)
C12 0.0452(14) 0.0277(13) 0.0222(12) -0.0027(10) 0.0000(10) 0.0109(11)
C13 0.0331(12) 0.0308(13) 0.0281(13) -0.0021(10) 0.0000(10) 0.0055(10)
C14 0.0312(12) 0.0315(13) 0.0215(12) -0.0018(10) 0.0027(9) 0.0062(10)
C15 0.0290(12) 0.0329(14) 0.0226(11) -0.0009(10) 0.0029(9) 0.0050(10)
C16 0.0355(13) 0.0332(14) 0.0260(12) 0.0053(10) 0.0101(10) 0.0087(11)
C17 0.069(2) 0.048(2) 0.0406(17) -0.0105(14) -0.0095(15) 0.0111(16)
C18 0.109(4) 0.063(3) 0.061(2) -0.009(2) 0.015(2) -0.007(2)
C19 0.0263(11) 0.0246(12) 0.0245(12) 0.0003(9) 0.0042(9) -0.0030(9)
C20 0.0250(11) 0.0256(13) 0.0299(12) -0.0017(10) 0.0072(9) 0.0010(9)
C21 0.0266(11) 0.0286(13) 0.0253(12) -0.0025(10) 0.0063(9) -0.0013(10)
C22 0.0249(11) 0.0319(13) 0.0249(12) -0.0012(10) 0.0039(9) -0.0006(10)
C23 0.0246(11) 0.0273(12) 0.0276(12) -0.0023(10) 0.0054(9) 0.0011(10)
C24 0.0308(12) 0.0285(13) 0.0236(12) -0.0022(10) 0.0080(9) -0.0007(10)
C25 0.0290(11) 0.0273(13) 0.0262(12) 0.0018(10) 0.0085(9) 0.0024(10)
C26 0.0272(12) 0.0464(17) 0.0394(15) -0.0064(12) 0.0028(11) 0.0039(11)
C27 0.0410(15) 0.0412(17) 0.0514(18) -0.0069(13) 0.0142(13) -0.0093(13)
C28 0.0192(10) 0.0289(13) 0.0244(11) -0.0008(9) 0.0000(8) 0.0008(9)
C29 0.0267(11) 0.0300(13) 0.0223(11) -0.0003(10) 0.0014(9) -0.0008(10)
C30 0.0242(11) 0.0267(13) 0.0269(12) 0.0009(9) -0.0006(9) -0.0019(9)
C31 0.0235(11) 0.0286(13) 0.0286(12) -0.0040(10) 0.0010(9) 0.0001(9)
C32 0.0216(10) 0.0370(14) 0.0235(12) -0.0023(10) 0.0036(9) 0.0003(10)
C33 0.0248(11) 0.0305(13) 0.0249(12) 0.0016(10) 0.0039(9) -0.0015(10)
C34 0.0263(11) 0.0257(12) 0.0208(11) 0.0028(9) 0.0049(9) -0.0005(9)
C35 0.0315(13) 0.0353(15) 0.0381(14) 0.0015(11) 0.0010(11) -0.0081(11)
C36 0.0316(14) 0.0381(17) 0.0599(19) -0.0003(14) 0.0109(13) -0.0061(12)
C37 0.0344(12) 0.0299(13) 0.0206(11) -0.0043(10) -0.0013(9) 0.0021(10)
C38 0.0279(11) 0.0308(13) 0.0214(11) -0.0004(10) 0.0027(9) -0.0021(10)
C39 0.0228(10) 0.0269(12) 0.0217(11) -0.0040(9) 0.0017(8) -0.0019(9)
C40 0.0273(11) 0.0256(12) 0.0190(11) -0.0017(9) 0.0010(9) -0.0008(9)
C41 0.0255(11) 0.0329(14) 0.0212(11) -0.0055(10) 0.0031(9) -0.0004(10)
C42 0.0288(12) 0.0341(14) 0.0246(12) -0.0058(10) 0.0004(9) 0.0049(10)
C43 0.0393(14) 0.0415(16) 0.0211(12) -0.0019(11) 0.0002(10) 0.0079(12)
C44 0.0270(11) 0.0324(14) 0.0257(12) -0.0076(10) 0.0060(9) 0.0004(10)
C45 0.0315(12) 0.0342(15) 0.0369(14) -0.0074(11) 0.0081(11) -0.0008(11)
C46 0.0329(13) 0.0317(14) 0.0310(13) 0.0098(11) 0.0081(10) 0.0062(11)
C47 0.0399(13) 0.0327(14) 0.0267(12) 0.0065(10) 0.0126(10) 0.0091(11)
C48 0.0424(14) 0.0303(13) 0.0207(12) 0.0037(10) 0.0021(10) 0.0070(11)
C49 0.0309(12) 0.0338(14) 0.0255(12) 0.0020(10) 0.0017(10) 0.0007(11)
C50 0.0316(12) 0.0351(14) 0.0224(12) 0.0007(10) 0.0046(10) 0.0028(10)
C51 0.0328(13) 0.0354(15) 0.0260(12) 0.0023(10) 0.0030(10) 0.0017(11)
C52 0.0342(13) 0.0362(16) 0.0409(15) 0.0102(12) 0.0129(11) 0.0051(11)
C53 0.0539(17) 0.0461(17) 0.0248(13) 0.0071(12) 0.0015(12) 0.0140(14)
C54 0.081(2) 0.056(2) 0.0332(16) 0.0060(14) -0.0011(15) 0.0290(19)
C55 0.0331(12) 0.0304(14) 0.0287(13) -0.0012(10) 0.0063(10) -0.0026(10)
C56 0.0351(13) 0.0343(14) 0.0303(13) -0.0021(11) 0.0083(11) -0.0020(11)
C57 0.0346(13) 0.0371(15) 0.0298(14) -0.0030(11) 0.0079(11) -0.0020(11)
C58 0.0319(12) 0.0324(14) 0.0311(13) -0.0017(11) 0.0050(10) -0.0027(11)
C59 0.0258(11) 0.0380(15) 0.0272(13) -0.0039(10) 0.0025(10) -0.0011(10)
C60 0.0258(11) 0.0403(15) 0.0283(13) -0.0052(11) 0.0027(10) -0.0039(10)
C61 0.0271(12) 0.0444(16) 0.0265(13) -0.0051(11) 0.0045(10) -0.0043(11)
C62 0.0281(12) 0.0438(16) 0.0283(13) -0.0028(11) 0.0024(10) -0.0039(11)
C63 0.0241(11) 0.0326(13) 0.0288(13) -0.0034(10) 0.0037(9) 0.0021(10)
C64 0.0245(11) 0.0353(14) 0.0276(13) -0.0018(10) 0.0047(9) 0.0025(10)
C65 0.0250(11) 0.0350(14) 0.0277(12) -0.0045(10) 0.0024(10) 0.0029(10)
C66 0.0241(11) 0.0358(14) 0.0277(13) -0.0024(10) 0.0021(10) 0.0041(10)
C67 0.0404(14) 0.0302(14) 0.0339(14) -0.0100(11) 0.0020(11) -0.0003(11)
C68 0.0410(14) 0.0344(15) 0.0380(15) -0.0102(12) -0.0010(12) 0.0033(12)
C69 0.0568(18) 0.0337(15) 0.0363(15) -0.0051(12) 0.0054(13) -0.0024(13)
C70 0.0445(16) 0.0404(17) 0.0477(17) -0.0084(13) 0.0081(13) -0.0090(13)
C71 0.0368(14) 0.0464(18) 0.0458(17) -0.0117(13) -0.0043(13) -0.0049(13)
C72 0.0439(15) 0.0365(15) 0.0318(14) -0.0072(11) -0.0028(11) -0.0029(12)
C73 0.0418(15) 0.0432(18) 0.0538(18) -0.0046(14) 0.0104(14) 0.0005(13)
C74 0.0371(14) 0.0486(17) 0.0280(13) -0.0037(12) 0.0094(11) 0.0067(13)
C75 0.0393(15) 0.0516(19) 0.0459(17) 0.0007(14) -0.0015(13) 0.0059(14)
C76 0.0462(17) 0.066(2) 0.061(2) 0.0161(18) 0.0047(15) 0.0167(17)
C77 0.065(2) 0.046(2) 0.064(2) 0.0150(16) 0.0357(19) 0.0182(17)
C78 0.071(2) 0.051(2) 0.051(2) -0.0025(16) 0.0200(18) -0.0001(18)
C79 0.0541(18) 0.062(2) 0.0353(16) -0.0021(15) 0.0051(14) -0.0032(16)
C80 0.0451(16) 0.069(2) 0.0321(15) -0.0001(14) 0.0014(12) 0.0180(16)
C81 0.0520(18) 0.082(3) 0.0350(16) 0.0094(16) 0.0115(14) -0.0108(18)
C82 0.083(3) 0.078(3) 0.060(2) 0.014(2) 0.023(2) 0.001(2)
C83 0.080(3) 0.117(5) 0.068(3) 0.035(3) 0.034(2) 0.038(3)
C84 0.064(3) 0.138(5) 0.055(2) -0.002(3) 0.013(2) 0.009(3)
C85 0.063(2) 0.112(4) 0.041(2) -0.014(2) 0.0104(17) -0.008(2)
C86 0.065(2) 0.090(3) 0.0382(18) 0.0024(18) 0.0165(17) 0.000(2)
C87 0.070(3) 0.136(5) 0.071(3) 0.018(3) 0.005(2) -0.027(3)
C88 0.0336(14) 0.0490(18) 0.0454(17) -0.0075(13) -0.0023(12) 0.0058(12)
C89 0.0432(15) 0.0494(19) 0.0446(17) -0.0112(14) 0.0090(13) -0.0015(14)
C90 0.0408(16) 0.067(2) 0.0396(16) -0.0046(15) -0.0018(13) -0.0058(15)
C91 0.0368(15) 0.077(3) 0.0381(16) 0.0024(16) -0.0048(12) 0.0141(15)
C92 0.060(2) 0.079(3) 0.0292(15) -0.0032(15) -0.0024(14) 0.045(2)
C93 0.064(2) 0.0457(18) 0.0385(16) -0.0051(13) -0.0166(15) 0.0215(15)
C94 0.0436(18) 0.055(2) 0.088(3) -0.005(2) 0.0067(18) -0.0072(16)

loop_
_atom_type_symbol
_atom_type_description
_atom_type_scat_dispersion_real
_atom_type_scat_dispersion_imag
_atom_type_scat_source
C C 0.0181 0.0091
;
International Tables for Crystallography
(Vol. C, Tables 4.2.6.8 and 6.1.1.4)
;
H H 0.0000 0.0000
;
International Tables for Crystallography
(Vol. C, Table 6.1.1.4)
;
N N 0.0311 0.0180
;
International Tables for Crystallography
(Vol. C, Tables 4.2.6.8 and 6.1.1.4)
;
O O 0.0492 0.0322
;
International Tables for Crystallography
(Vol. C, Tables 4.2.6.8 and 6.1.1.4)
;

loop_
_geom_angle_atom_site_label_1
_geom_angle_atom_site_label_2
_geom_angle_atom_site_label_3
_geom_angle
_geom_angle_site_symmetry_1
_geom_angle_site_symmetry_3
_geom_angle_publ_flag
C25 N1 C3 122.3(2) . . ?
C25 N1 C8 119.2(2) . . ?
C3 N1 C8 117.4(2) . . ?
C7 N2 C12 121.1(2) . . ?
C7 N2 C17 120.5(2) . . ?
C12 N2 C17 118.4(2) . . ?
C16 N3 C23 122.1(2) . . ?
C16 N3 C26 119.3(2) . . ?
C23 N3 C26 117.9(2) . . ?
C52 N4 C30 121.9(2) . . ?
C52 N4 C35 120.7(2) . . ?
C30 N4 C35 117.1(2) . . ?
C34 N5 C39 121.3(2) . . ?
C34 N5 C44 120.2(2) . . ?
C39 N5 C44 117.67(19) . . ?
C43 N6 C48 123.7(2) . . ?
C43 N6 C53 120.0(2) . . ?
C48 N6 C53 116.3(2) . . ?
C2 C1 C6 120.1(2) . . ?
C2 C1 C7 119.6(2) . . ?
C6 C1 C7 120.3(2) . . ?
C1 C2 C3 120.1(2) . . ?
C1 C2 H2 120.0 . . ?
C3 C2 H2 120.0 . . ?
C4 C3 C2 119.9(2) . . ?
C4 C3 N1 120.3(2) . . ?
C2 C3 N1 119.8(2) . . ?
C3 C4 C5 120.2(2) . . ?
C3 C4 H4 119.9 . . ?
C5 C4 H4 119.9 . . ?
C6 C5 C4 119.7(2) . . ?
C6 C5 C55 119.8(2) . . ?
C4 C5 C55 120.4(2) . . ?
C5 C6 C1 120.0(2) . . ?
C5 C6 H6 120.0 . . ?
C1 C6 H6 120.0 . . ?
O1 C7 N2 123.2(2) . . ?
O1 C7 C1 121.5(2) . . ?
N2 C7 C1 115.2(2) . . ?
N1 C8 C9 112.7(2) . . ?
N1 C8 H8A 109.0 . . ?
C9 C8 H8A 109.0 . . ?
N1 C8 H8B 109.0 . . ?
C9 C8 H8B 109.0 . . ?
H8A C8 H8B 107.8 . . ?
C8 C9 H9A 109.5 . . ?
C8 C9 H9B 109.5 . . ?
H9A C9 H9B 109.5 . . ?
C8 C9 H9C 109.5 . . ?
H9A C9 H9C 109.5 . . ?
H9B C9 H9C 109.5 . . ?
C11 C10 C15 120.1(2) . . ?
C11 C10 C16 120.2(2) . . ?
C15 C10 C16 119.5(2) . . ?
C12 C11 C10 119.6(2) . . ?
C12 C11 H11 120.2 . . ?
C10 C11 H11 120.2 . . ?
C11 C12 C13 121.0(2) . . ?
C11 C12 N2 119.3(2) . . ?
C13 C12 N2 119.7(3) . . ?
C12 C13 C14 119.3(2) . . ?
C12 C13 H13 120.3 . . ?
C14 C13 H13 120.3 . . ?
C15 C14 C13 119.6(2) . . ?
C15 C14 C59 118.3(2) . . ?
C13 C14 C59 122.1(2) . . ?
C10 C15 C14 120.2(2) . . ?
C10 C15 H15 119.9 . . ?
C14 C15 H15 119.9 . . ?
O2 C16 N3 121.8(3) . . ?
O2 C16 C10 120.4(3) . . ?
N3 C16 C10 117.7(2) . . ?
C18 C17 N2 111.3(3) . . ?
C18 C17 H17A 109.4 . . ?
N2 C17 H17A 109.4 . . ?
C18 C17 H17B 109.4 . . ?
N2 C17 H17B 109.4 . . ?
H17A C17 H17B 108.0 . . ?
C17 C18 H18A 109.5 . . ?
C17 C18 H18B 109.5 . . ?
H18A C18 H18B 109.5 . . ?
C17 C18 H18C 109.5 . . ?
H18A C18 H18C 109.5 . . ?
H18B C18 H18C 109.5 . . ?
C24 C19 C20 119.8(2) . . ?
C24 C19 C25 118.4(2) . . ?
C20 C19 C25 121.7(2) . . ?
C21 C20 C19 120.1(2) . . ?
C21 C20 H20 119.9 . . ?
C19 C20 H20 119.9 . . ?
C20 C21 C22 119.9(2) . . ?
C20 C21 C63 121.7(2) . . ?
C22 C21 C63 118.3(2) . . ?
C23 C22 C21 119.4(2) . . ?
C23 C22 H22 120.3 . . ?
C21 C22 H22 120.3 . . ?
C22 C23 C24 120.5(2) . . ?
C22 C23 N3 119.5(2) . . ?
C24 C23 N3 120.0(2) . . ?
C23 C24 C19 120.2(2) . . ?
C23 C24 H24 119.9 . . ?
C19 C24 H24 119.9 . . ?
O3 C25 N1 122.7(2) . . ?
O3 C25 C19 120.2(2) . . ?
N1 C25 C19 116.9(2) . . ?
N3 C26 C27 113.1(2) . . ?
N3 C26 H26A 109.0 . . ?
C27 C26 H26A 109.0 . . ?
N3 C26 H26B 109.0 . . ?
C27 C26 H26B 109.0 . . ?
H26A C26 H26B 107.8 . . ?
C26 C27 H27A 109.5 . . ?
C26 C27 H27B 109.5 . . ?
H27A C27 H27B 109.5 . . ?
C26 C27 H27C 109.5 . . ?
H27A C27 H27C 109.5 . . ?
H27B C27 H27C 109.5 . . ?
C33 C28 C29 120.0(2) . . ?
C33 C28 C34 122.5(2) . . ?
C29 C28 C34 117.4(2) . . ?
C30 C29 C28 120.0(2) . . ?
C30 C29 H29 120.0 . . ?
C28 C29 H29 120.0 . . ?
C29 C30 C31 120.8(2) . . ?
C29 C30 N4 119.9(2) . . ?
C31 C30 N4 119.3(2) . . ?
C30 C31 C32 119.3(2) . . ?
C30 C31 H31 120.3 . . ?
C32 C31 H31 120.3 . . ?
C31 C32 C33 120.0(2) . . ?
C31 C32 C58 120.0(2) . . ?
C33 C32 C58 120.0(2) . . ?
C28 C33 C32 119.7(2) . . ?
C28 C33 H33 120.1 . . ?
C32 C33 H33 120.1 . . ?
O4 C34 N5 122.9(2) . . ?
O4 C34 C28 120.8(2) . . ?
N5 C34 C28 116.2(2) . . ?
N4 C35 C36 113.2(2) . . ?
N4 C35 H35A 108.9 . . ?
C36 C35 H35A 108.9 . . ?
N4 C35 H35B 108.9 . . ?
C36 C35 H35B 108.9 . . ?
H35A C35 H35B 107.8 . . ?
C35 C36 H36A 109.5 . . ?
C35 C36 H36B 109.5 . . ?
H36A C36 H36B 109.5 . . ?
C35 C36 H36C 109.5 . . ?
H36A C36 H36C 109.5 . . ?
H36B C36 H36C 109.5 . . ?
C42 C37 C38 120.2(2) . . ?
C42 C37 C43 120.1(2) . . ?
C38 C37 C43 119.6(2) . . ?
C39 C38 C37 119.5(2) . . ?
C39 C38 H38 120.2 . . ?
C37 C38 H38 120.2 . . ?
C38 C39 C40 120.6(2) . . ?
C38 C39 N5 120.5(2) . . ?
C40 C39 N5 118.9(2) . . ?
C39 C40 C41 120.0(2) . . ?
C39 C40 H40 120.0 . . ?
C41 C40 H40 120.0 . . ?
C42 C41 C40 119.3(2) . . ?
C42 C41 C66 120.9(2) . . ?
C40 C41 C66 119.6(2) . . ?
C37 C42 C41 120.3(2) . . ?
C37 C42 H42 119.8 . . ?
C41 C42 H42 119.8 . . ?
O5 C43 N6 123.6(3) . . ?
O5 C43 C37 119.6(3) . . ?
N6 C43 C37 116.8(2) . . ?
N5 C44 C45 112.5(2) . . ?
N5 C44 H44A 109.1 . . ?
C45 C44 H44A 109.1 . . ?
N5 C44 H44B 109.1 . . ?
C45 C44 H44B 109.1 . . ?
H44A C44 H44B 107.8 . . ?
C44 C45 H45A 109.5 . . ?
C44 C45 H45B 109.5 . . ?
H45A C45 H45B 109.5 . . ?
C44 C45 H45C 109.5 . . ?
H45A C45 H45C 109.5 . . ?
H45B C45 H45C 109.5 . . ?
C47 C46 C51 119.4(2) . . ?
C47 C46 C52 121.3(2) . . ?
C51 C46 C52 119.2(2) . . ?
C48 C47 C46 120.0(2) . . ?
C48 C47 H47 120.0 . . ?
C46 C47 H47 120.0 . . ?
C47 C48 C49 121.2(2) . . ?
C47 C48 N6 119.6(2) . . ?
C49 C48 N6 119.2(2) . . ?
C48 C49 C50 118.8(2) . . ?
C48 C49 H49 120.6 . . ?
C50 C49 H49 120.6 . . ?
C51 C50 C49 119.8(2) . . ?
C51 C50 C62 118.3(2) . . ?
C49 C50 C62 121.7(2) . . ?
C50 C51 C46 120.6(2) . . ?
C50 C51 H51 119.7 . . ?
C46 C51 H51 119.7 . . ?
O6 C52 N4 122.9(3) . . ?
O6 C52 C46 120.9(3) . . ?
N4 C52 C46 116.2(2) . . ?
N6 C53 C54 112.4(2) . . ?
N6 C53 H53A 109.1 . . ?
C54 C53 H53A 109.1 . . ?
N6 C53 H53B 109.1 . . ?
C54 C53 H53B 109.1 . . ?
H53A C53 H53B 107.9 . . ?
C53 C54 H54A 109.5 . . ?
C53 C54 H54B 109.5 . . ?
H54A C54 H54B 109.5 . . ?
C53 C54 H54C 109.5 . . ?
H54A C54 H54C 109.5 . . ?
H54B C54 H54C 109.5 . . ?
C56 C55 C5 173.2(3) . . ?
C55 C56 C57 176.9(3) . . ?
C58 C57 C56 177.2(3) . . ?
C57 C58 C32 179.3(3) . . ?
C60 C59 C14 175.3(3) . . ?
C59 C60 C61 177.8(3) . . ?
C62 C61 C60 175.8(3) . . ?
C61 C62 C50 172.3(3) . . ?
C64 C63 C21 173.0(3) . . ?
C63 C64 C65 175.5(3) . . ?
C66 C65 C64 174.7(3) . . ?
C65 C66 C41 173.9(3) . . ?
C68 C67 C72 118.0(3) . . ?
C68 C67 C73 121.0(3) . . ?
C72 C67 C73 121.0(3) . . ?
C67 C68 C69 120.7(3) . . ?
C67 C68 H68 119.6 . . ?
C69 C68 H68 119.6 . . ?
C70 C69 C68 120.3(3) . . ?
C70 C69 H69 119.9 . . ?
C68 C69 H69 119.9 . . ?
C69 C70 C71 119.8(3) . . ?
C69 C70 H70 120.1 . . ?
C71 C70 H70 120.1 . . ?
C72 C71 C70 119.8(3) . . ?
C72 C71 H71 120.1 . . ?
C70 C71 H71 120.1 . . ?
C71 C72 C67 121.4(3) . . ?
C71 C72 H72 119.3 . . ?
C67 C72 H72 119.3 . . ?
C67 C73 H73A 109.5 . . ?
C67 C73 H73B 109.5 . . ?
H73A C73 H73B 109.5 . . ?
C67 C73 H73C 109.5 . . ?
H73A C73 H73C 109.5 . . ?
H73B C73 H73C 109.5 . . ?
C79 C74 C75 119.1(3) . . ?
C79 C74 C80 119.6(3) . . ?
C75 C74 C80 121.3(3) . . ?
C74 C75 C76 120.1(3) . . ?
C74 C75 H75 119.9 . . ?
C76 C75 H75 119.9 . . ?
C77 C76 C75 119.9(3) . . ?
C77 C76 H76 120.0 . . ?
C75 C76 H76 120.0 . . ?
C78 C77 C76 119.3(3) . . ?
C78 C77 H77 120.3 . . ?
C76 C77 H77 120.3 . . ?
C79 C78 C77 120.6(4) . . ?
C79 C78 H78 119.7 . . ?
C77 C78 H78 119.7 . . ?
C78 C79 C74 120.9(3) . . ?
C78 C79 H79 119.5 . . ?
C74 C79 H79 119.5 . . ?
C74 C80 H80A 109.5 . . ?
C74 C80 H80B 109.5 . . ?
H80A C80 H80B 109.5 . . ?
C74 C80 H80C 109.5 . . ?
H80A C80 H80C 109.5 . . ?
H80B C80 H80C 109.5 . . ?
C82 C81 C86 115.7(4) . . ?
C82 C81 C87 125.3(5) . . ?
C86 C81 C87 119.0(5) . . ?
C81 C82 C83 122.0(5) . . ?
C81 C82 H82 119.0 . . ?
C83 C82 H82 119.0 . . ?
C84 C83 C82 119.7(5) . . ?
C84 C83 H83 120.1 . . ?
C82 C83 H83 120.1 . . ?
C83 C84 C85 120.5(5) . . ?
C83 C84 H84 119.7 . . ?
C85 C84 H84 119.7 . . ?
C86 C85 C84 120.0(5) . . ?
C86 C85 H85 120.0 . . ?
C84 C85 H85 120.0 . . ?
C85 C86 C81 122.1(5) . . ?
C85 C86 H86 119.0 . . ?
C81 C86 H86 119.0 . . ?
C81 C87 H87A 109.5 . . ?
C81 C87 H87B 109.5 . . ?
H87A C87 H87B 109.5 . . ?
C81 C87 H87C 109.5 . . ?
H87A C87 H87C 109.5 . . ?
H87B C87 H87C 109.5 . . ?
C89 C88 C93 118.3(3) . . ?
C89 C88 C94 120.9(3) . . ?
C93 C88 C94 120.8(3) . . ?
C90 C89 C88 121.8(3) . . ?
C90 C89 H89 119.1 . . ?
C88 C89 H89 119.1 . . ?
C91 C90 C89 120.1(4) . . ?
C91 C90 H90 120.0 . . ?
C89 C90 H90 120.0 . . ?
C90 C91 C92 120.1(3) . . ?
C90 C91 H91 119.9 . . ?
C92 C91 H91 119.9 . . ?
C91 C92 C93 120.5(3) . . ?
C91 C92 H92 119.7 . . ?
C93 C92 H92 119.7 . . ?
C88 C93 C92 119.1(3) . . ?
C88 C93 H93 120.4 . . ?
C92 C93 H93 120.4 . . ?
C88 C94 H94A 109.5 . . ?
C88 C94 H94B 109.5 . . ?
H94A C94 H94B 109.5 . . ?
C88 C94 H94C 109.5 . . ?
H94A C94 H94C 109.5 . . ?
H94B C94 H94C 109.5 . . ?

loop_
_geom_bond_atom_site_label_1
_geom_bond_atom_site_label_2
_geom_bond_distance
_geom_bond_site_symmetry_2
_geom_bond_publ_flag
O1 C7 1.227(3) . ?
O2 C16 1.230(3) . ?
O3 C25 1.222(3) . ?
O4 C34 1.228(3) . ?
O5 C43 1.220(3) . ?
O6 C52 1.219(4) . ?
N1 C25 1.363(3) . ?
N1 C3 1.436(3) . ?
N1 C8 1.473(3) . ?
N2 C7 1.364(4) . ?
N2 C12 1.439(3) . ?
N2 C17 1.477(4) . ?
N3 C16 1.360(4) . ?
N3 C23 1.443(3) . ?
N3 C26 1.474(3) . ?
N4 C52 1.347(4) . ?
N4 C30 1.443(3) . ?
N4 C35 1.475(3) . ?
N5 C34 1.357(3) . ?
N5 C39 1.438(3) . ?
N5 C44 1.476(3) . ?
N6 C43 1.343(4) . ?
N6 C48 1.444(3) . ?
N6 C53 1.479(3) . ?
C1 C2 1.391(4) . ?
C1 C6 1.393(3) . ?
C1 C7 1.507(4) . ?
C2 C3 1.393(4) . ?
C2 H2 0.9500 . ?
C3 C4 1.383(3) . ?
C4 C5 1.404(4) . ?
C4 H4 0.9500 . ?
C5 C6 1.389(4) . ?
C5 C55 1.436(3) . ?
C6 H6 0.9500 . ?
C8 C9 1.508(4) . ?
C8 H8A 0.9900 . ?
C8 H8B 0.9900 . ?
C9 H9A 0.9800 . ?
C9 H9B 0.9800 . ?
C9 H9C 0.9800 . ?
C10 C11 1.388(4) . ?
C10 C15 1.390(3) . ?
C10 C16 1.505(4) . ?
C11 C12 1.387(4) . ?
C11 H11 0.9500 . ?
C12 C13 1.392(4) . ?
C13 C14 1.399(4) . ?
C13 H13 0.9500 . ?
C14 C15 1.399(4) . ?
C14 C59 1.432(3) . ?
C15 H15 0.9500 . ?
C17 C18 1.469(6) . ?
C17 H17A 0.9900 . ?
C17 H17B 0.9900 . ?
C18 H18A 0.9800 . ?
C18 H18B 0.9800 . ?
C18 H18C 0.9800 . ?
C19 C24 1.392(4) . ?
C19 C20 1.394(3) . ?
C19 C25 1.502(3) . ?
C20 C21 1.392(4) . ?
C20 H20 0.9500 . ?
C21 C22 1.405(4) . ?
C21 C63 1.432(3) . ?
C22 C23 1.388(3) . ?
C22 H22 0.9500 . ?
C23 C24 1.389(4) . ?
C24 H24 0.9500 . ?
C26 C27 1.515(4) . ?
C26 H26A 0.9900 . ?
C26 H26B 0.9900 . ?
C27 H27A 0.9800 . ?
C27 H27B 0.9800 . ?
C27 H27C 0.9800 . ?
C28 C33 1.389(3) . ?
C28 C29 1.389(4) . ?
C28 C34 1.505(3) . ?
C29 C30 1.384(4) . ?
C29 H29 0.9500 . ?
C30 C31 1.387(3) . ?
C31 C32 1.396(4) . ?
C31 H31 0.9500 . ?
C32 C33 1.402(4) . ?
C32 C58 1.429(3) . ?
C33 H33 0.9500 . ?
C35 C36 1.512(4) . ?
C35 H35A 0.9900 . ?
C35 H35B 0.9900 . ?
C36 H36A 0.9800 . ?
C36 H36B 0.9800 . ?
C36 H36C 0.9800 . ?
C37 C42 1.387(4) . ?
C37 C38 1.398(4) . ?
C37 C43 1.512(4) . ?
C38 C39 1.388(3) . ?
C38 H38 0.9500 . ?
C39 C40 1.390(3) . ?
C40 C41 1.400(3) . ?
C40 H40 0.9500 . ?
C41 C42 1.398(4) . ?
C41 C66 1.429(3) . ?
C42 H42 0.9500 . ?
C44 C45 1.521(4) . ?
C44 H44A 0.9900 . ?
C44 H44B 0.9900 . ?
C45 H45A 0.9800 . ?
C45 H45B 0.9800 . ?
C45 H45C 0.9800 . ?
C46 C47 1.390(4) . ?
C46 C51 1.392(4) . ?
C46 C52 1.509(4) . ?
C47 C48 1.382(4) . ?
C47 H47 0.9500 . ?
C48 C49 1.390(4) . ?
C49 C50 1.404(4) . ?
C49 H49 0.9500 . ?
C50 C51 1.391(4) . ?
C50 C62 1.440(3) . ?
C51 H51 0.9500 . ?
C53 C54 1.508(4) . ?
C53 H53A 0.9900 . ?
C53 H53B 0.9900 . ?
C54 H54A 0.9800 . ?
C54 H54B 0.9800 . ?
C54 H54C 0.9800 . ?
C55 C56 1.205(4) . ?
C56 C57 1.374(4) . ?
C57 C58 1.205(4) . ?
C59 C60 1.204(4) . ?
C60 C61 1.379(4) . ?
C61 C62 1.197(4) . ?
C63 C64 1.203(4) . ?
C64 C65 1.370(3) . ?
C65 C66 1.206(4) . ?
C67 C68 1.392(4) . ?
C67 C72 1.394(4) . ?
C67 C73 1.498(4) . ?
C68 C69 1.395(4) . ?
C68 H68 0.9500 . ?
C69 C70 1.378(5) . ?
C69 H69 0.9500 . ?
C70 C71 1.388(5) . ?
C70 H70 0.9500 . ?
C71 C72 1.385(4) . ?
C71 H71 0.9500 . ?
C72 H72 0.9500 . ?
C73 H73A 0.9800 . ?
C73 H73B 0.9800 . ?
C73 H73C 0.9800 . ?
C74 C79 1.378(5) . ?
C74 C75 1.388(4) . ?
C74 C80 1.507(5) . ?
C75 C76 1.394(5) . ?
C75 H75 0.9500 . ?
C76 C77 1.387(6) . ?
C76 H76 0.9500 . ?
C77 C78 1.380(6) . ?
C77 H77 0.9500 . ?
C78 C79 1.373(5) . ?
C78 H78 0.9500 . ?
C79 H79 0.9500 . ?
C80 H80A 0.9800 . ?
C80 H80B 0.9800 . ?
C80 H80C 0.9800 . ?
C81 C82 1.388(6) . ?
C81 C86 1.423(6) . ?
C81 C87 1.474(6) . ?
C82 C83 1.394(8) . ?
C82 H82 0.9500 . ?
C83 C84 1.357(8) . ?
C83 H83 0.9500 . ?
C84 C85 1.377(8) . ?
C84 H84 0.9500 . ?
C85 C86 1.358(6) . ?
C85 H85 0.9500 . ?
C86 H86 0.9500 . ?
C87 H87A 0.9800 . ?
C87 H87B 0.9800 . ?
C87 H87C 0.9800 . ?
C88 C89 1.394(5) . ?
C88 C93 1.396(4) . ?
C88 C94 1.483(5) . ?
C89 C90 1.373(4) . ?
C89 H89 0.9500 . ?
C90 C91 1.364(5) . ?
C90 H90 0.9500 . ?
C91 C92 1.377(6) . ?
C91 H91 0.9500 . ?
C92 C93 1.412(6) . ?
C92 H92 0.9500 . ?
C93 H93 0.9500 . ?
C94 H94A 0.9800 . ?
C94 H94B 0.9800 . ?
C94 H94C 0.9800 . ?

loop_
_geom_torsion_atom_site_label_1
_geom_torsion_atom_site_label_2
_geom_torsion_atom_site_label_3
_geom_torsion_atom_site_label_4
_geom_torsion
_geom_torsion_site_symmetry_1
_geom_torsion_site_symmetry_2
_geom_torsion_site_symmetry_3
_geom_torsion_site_symmetry_4
_geom_torsion_publ_flag
C6 C1 C2 C3 0.5(4) . . . . ?
C7 C1 C2 C3 179.0(2) . . . . ?
C1 C2 C3 C4 -0.3(4) . . . . ?
C1 C2 C3 N1 178.6(2) . . . . ?
C25 N1 C3 C4 -57.5(3) . . . . ?
C8 N1 C3 C4 110.7(3) . . . . ?
C25 N1 C3 C2 123.6(3) . . . . ?
C8 N1 C3 C2 -68.1(3) . . . . ?
C2 C3 C4 C5 -1.4(4) . . . . ?
N1 C3 C4 C5 179.7(2) . . . . ?
C3 C4 C5 C6 2.9(4) . . . . ?
C3 C4 C5 C55 -172.8(2) . . . . ?
C4 C5 C6 C1 -2.6(4) . . . . ?
C55 C5 C6 C1 173.1(2) . . . . ?
C2 C1 C6 C5 1.0(4) . . . . ?
C7 C1 C6 C5 -177.5(2) . . . . ?
C12 N2 C7 O1 172.5(2) . . . . ?
C17 N2 C7 O1 -7.3(4) . . . . ?
C12 N2 C7 C1 -10.6(4) . . . . ?
C17 N2 C7 C1 169.5(3) . . . . ?
C2 C1 C7 O1 89.6(3) . . . . ?
C6 C1 C7 O1 -91.9(3) . . . . ?
C2 C1 C7 N2 -87.2(3) . . . . ?
C6 C1 C7 N2 91.2(3) . . . . ?
C25 N1 C8 C9 85.5(3) . . . . ?
C3 N1 C8 C9 -83.2(3) . . . . ?
C15 C10 C11 C12 -0.7(4) . . . . ?
C16 C10 C11 C12 -176.3(2) . . . . ?
C10 C11 C12 C13 3.4(4) . . . . ?
C10 C11 C12 N2 -175.4(2) . . . . ?
C7 N2 C12 C11 104.0(3) . . . . ?
C17 N2 C12 C11 -76.2(3) . . . . ?
C7 N2 C12 C13 -74.8(3) . . . . ?
C17 N2 C12 C13 105.0(3) . . . . ?
C11 C12 C13 C14 -3.5(4) . . . . ?
N2 C12 C13 C14 175.2(2) . . . . ?
C12 C13 C14 C15 1.0(4) . . . . ?
C12 C13 C14 C59 -178.3(2) . . . . ?
C11 C10 C15 C14 -1.8(4) . . . . ?
C16 C10 C15 C14 173.9(2) . . . . ?
C13 C14 C15 C10 1.6(4) . . . . ?
C59 C14 C15 C10 -179.0(2) . . . . ?
C23 N3 C16 O2 -167.5(2) . . . . ?
C26 N3 C16 O2 2.6(4) . . . . ?
C23 N3 C16 C10 16.2(3) . . . . ?
C26 N3 C16 C10 -173.7(2) . . . . ?
C11 C10 C16 O2 63.1(4) . . . . ?
C15 C10 C16 O2 -112.6(3) . . . . ?
C11 C10 C16 N3 -120.6(3) . . . . ?
C15 C10 C16 N3 63.8(3) . . . . ?
C7 N2 C17 C18 93.6(4) . . . . ?
C12 N2 C17 C18 -86.2(4) . . . . ?
C24 C19 C20 C21 1.6(4) . . . . ?
C25 C19 C20 C21 176.4(2) . . . . ?
C19 C20 C21 C22 -3.9(4) . . . . ?
C19 C20 C21 C63 171.9(2) . . . . ?
C20 C21 C22 C23 3.3(4) . . . . ?
C63 C21 C22 C23 -172.6(2) . . . . ?
C21 C22 C23 C24 -0.4(4) . . . . ?
C21 C22 C23 N3 -178.4(2) . . . . ?
C16 N3 C23 C22 -108.6(3) . . . . ?
C26 N3 C23 C22 81.1(3) . . . . ?
C16 N3 C23 C24 73.3(3) . . . . ?
C26 N3 C23 C24 -96.9(3) . . . . ?
C22 C23 C24 C19 -2.0(4) . . . . ?
N3 C23 C24 C19 176.1(2) . . . . ?
C20 C19 C24 C23 1.3(4) . . . . ?
C25 C19 C24 C23 -173.6(2) . . . . ?
C3 N1 C25 O3 163.5(2) . . . . ?
C8 N1 C25 O3 -4.5(4) . . . . ?
C3 N1 C25 C19 -21.4(3) . . . . ?
C8 N1 C25 C19 170.6(2) . . . . ?
C24 C19 C25 O3 100.6(3) . . . . ?
C20 C19 C25 O3 -74.3(3) . . . . ?
C24 C19 C25 N1 -74.6(3) . . . . ?
C20 C19 C25 N1 110.5(3) . . . . ?
C16 N3 C26 C27 -83.8(3) . . . . ?
C23 N3 C26 C27 86.7(3) . . . . ?
C33 C28 C29 C30 2.7(3) . . . . ?
C34 C28 C29 C30 -174.5(2) . . . . ?
C28 C29 C30 C31 -1.0(4) . . . . ?
C28 C29 C30 N4 177.6(2) . . . . ?
C52 N4 C30 C29 102.2(3) . . . . ?
C35 N4 C30 C29 -82.7(3) . . . . ?
C52 N4 C30 C31 -79.2(3) . . . . ?
C35 N4 C30 C31 95.8(3) . . . . ?
C29 C30 C31 C32 -2.0(3) . . . . ?
N4 C30 C31 C32 179.5(2) . . . . ?
C30 C31 C32 C33 3.2(3) . . . . ?
C30 C31 C32 C58 -178.2(2) . . . . ?
C29 C28 C33 C32 -1.5(3) . . . . ?
C34 C28 C33 C32 175.5(2) . . . . ?
C31 C32 C33 C28 -1.4(3) . . . . ?
C58 C32 C33 C28 179.9(2) . . . . ?
C39 N5 C34 O4 168.4(2) . . . . ?
C44 N5 C34 O4 -1.2(3) . . . . ?
C39 N5 C34 C28 -16.1(3) . . . . ?
C44 N5 C34 C28 174.4(2) . . . . ?
C33 C28 C34 O4 -88.8(3) . . . . ?
C29 C28 C34 O4 88.3(3) . . . . ?
C33 C28 C34 N5 95.5(3) . . . . ?
C29 C28 C34 N5 -87.4(3) . . . . ?
C52 N4 C35 C36 -121.0(3) . . . . ?
C30 N4 C35 C36 63.9(3) . . . . ?
C42 C37 C38 C39 1.1(4) . . . . ?
C43 C37 C38 C39 -176.3(2) . . . . ?
C37 C38 C39 C40 0.0(4) . . . . ?
C37 C38 C39 N5 -179.1(2) . . . . ?
C34 N5 C39 C38 108.0(3) . . . . ?
C44 N5 C39 C38 -82.2(3) . . . . ?
C34 N5 C39 C40 -71.2(3) . . . . ?
C44 N5 C39 C40 98.7(3) . . . . ?
C38 C39 C40 C41 -2.0(4) . . . . ?
N5 C39 C40 C41 177.2(2) . . . . ?
C39 C40 C41 C42 2.8(4) . . . . ?
C39 C40 C41 C66 -173.2(2) . . . . ?
C38 C37 C42 C41 -0.3(4) . . . . ?
C43 C37 C42 C41 177.2(2) . . . . ?
C40 C41 C42 C37 -1.6(4) . . . . ?
C66 C41 C42 C37 174.3(2) . . . . ?
C48 N6 C43 O5 175.3(3) . . . . ?
C53 N6 C43 O5 -6.9(4) . . . . ?
C48 N6 C43 C37 -5.9(4) . . . . ?
C53 N6 C43 C37 172.0(2) . . . . ?
C42 C37 C43 O5 -89.7(3) . . . . ?
C38 C37 C43 O5 87.8(3) . . . . ?
C42 C37 C43 N6 91.4(3) . . . . ?
C38 C37 C43 N6 -91.1(3) . . . . ?
C34 N5 C44 C45 90.5(3) . . . . ?
C39 N5 C44 C45 -79.5(3) . . . . ?
C51 C46 C47 C48 0.5(4) . . . . ?
C52 C46 C47 C48 -178.5(2) . . . . ?
C46 C47 C48 C49 0.0(4) . . . . ?
C46 C47 C48 N6 177.9(2) . . . . ?
C43 N6 C48 C47 100.2(3) . . . . ?
C53 N6 C48 C47 -77.7(3) . . . . ?
C43 N6 C48 C49 -81.9(3) . . . . ?
C53 N6 C48 C49 100.3(3) . . . . ?
C47 C48 C49 C50 -1.7(4) . . . . ?
N6 C48 C49 C50 -179.6(2) . . . . ?
C48 C49 C50 C51 2.8(4) . . . . ?
C48 C49 C50 C62 -173.8(3) . . . . ?
C49 C50 C51 C46 -2.4(4) . . . . ?
C62 C50 C51 C46 174.3(3) . . . . ?
C47 C46 C51 C50 0.7(4) . . . . ?
C52 C46 C51 C50 179.7(2) . . . . ?
C30 N4 C52 O6 174.2(3) . . . . ?
C35 N4 C52 O6 -0.7(5) . . . . ?
C30 N4 C52 C46 -5.2(4) . . . . ?
C35 N4 C52 C46 180.0(2) . . . . ?
C47 C46 C52 O6 86.6(4) . . . . ?
C51 C46 C52 O6 -92.4(4) . . . . ?
C47 C46 C52 N4 -94.1(3) . . . . ?
C51 C46 C52 N4 86.9(3) . . . . ?
C43 N6 C53 C54 119.1(3) . . . . ?
C48 N6 C53 C54 -63.0(4) . . . . ?
C72 C67 C68 C69 0.9(4) . . . . ?
C73 C67 C68 C69 -179.7(3) . . . . ?
C67 C68 C69 C70 -0.3(4) . . . . ?
C68 C69 C70 C71 -0.6(5) . . . . ?
C69 C70 C71 C72 0.9(5) . . . . ?
C70 C71 C72 C67 -0.3(4) . . . . ?
C68 C67 C72 C71 -0.6(4) . . . . ?
C73 C67 C72 C71 -180.0(3) . . . . ?
C79 C74 C75 C76 -0.4(5) . . . . ?
C80 C74 C75 C76 179.2(3) . . . . ?
C74 C75 C76 C77 0.3(5) . . . . ?
C75 C76 C77 C78 -0.3(5) . . . . ?
C76 C77 C78 C79 0.6(5) . . . . ?
C77 C78 C79 C74 -0.8(5) . . . . ?
C75 C74 C79 C78 0.7(5) . . . . ?
C80 C74 C79 C78 -179.0(3) . . . . ?
C86 C81 C82 C83 1.5(5) . . . . ?
C87 C81 C82 C83 -178.7(4) . . . . ?
C81 C82 C83 C84 -2.5(6) . . . . ?
C82 C83 C84 C85 1.4(7) . . . . ?
C83 C84 C85 C86 0.5(7) . . . . ?
C84 C85 C86 C81 -1.4(6) . . . . ?
C82 C81 C86 C85 0.4(5) . . . . ?
C87 C81 C86 C85 -179.3(4) . . . . ?
C93 C88 C89 C90 2.0(5) . . . . ?
C94 C88 C89 C90 -177.5(3) . . . . ?
C88 C89 C90 C91 -2.2(5) . . . . ?
C89 C90 C91 C92 1.4(5) . . . . ?
C90 C91 C92 C93 -0.4(5) . . . . ?
C89 C88 C93 C92 -0.9(5) . . . . ?
C94 C88 C93 C92 178.5(3) . . . . ?
C91 C92 C93 C88 0.1(5) . . . . ?
